data_2243914
loop_
_publ_author_name
'Mahesha, Ninganayaka'
'Yathirajan, Hemmige S.'
'Nagma Banu, Holalagudu A.'
'Kalluraya, Balakrishna'
'Rathore, Ravindranath S.'
'Glidewell, Christopher'

_publ_section_title
;
 Formation of 1-(thiazol-2-yl)-4,5-dihydropyrazoles from simple
 precursors: synthesis, spectroscopic characterization and the structures
 of an intermediate and two products
;
_journal_coeditor_code ZL5017
_journal_issue 10
_journal_name_full 'Acta Crystallographica Section E'
_journal_page_first
;
;
_journal_paper_doi 10.1107/S2056989021009312
_journal_volume 77
_journal_year 2021
_chemical_formula_iupac 'C28 H23 N3 O2 S'
_chemical_formula_moiety 'C28 H23 N3 O2 S'
_chemical_formula_sum 'C28 H23 N3 O2 S'
_chemical_formula_weight 465.55
_chemical_name_systematic
(<i>RS</i>)-5-(4-Methoxyphenyl)-1-(4-phenythiazol-2-yl)-3-(4-(prop-2-ynyloxy)phenyl)-4,5-dihydro-1<i>H</i>-pyrazole
_space_group_crystal_system monoclinic
_space_group_IT_number 9
_space_group_name_Hall 'C -2yc'
_space_group_name_H-M_alt 'C 1 c 1'
_atom_sites_solution_hydrogens geom
_atom_sites_solution_primary difmap
_audit_creation_method SHELXL-2014
_cell_angle_alpha 90
_cell_angle_beta 114.259(3)
_cell_angle_gamma 90
_cell_formula_units_Z 4
_cell_length_a 15.7724(12)
_cell_length_b 17.6042(15)
_cell_length_c 9.3589(9)
_cell_measurement_reflns_used 6124
_cell_measurement_temperature 297(2)
_cell_measurement_theta_max 29.645
_cell_measurement_theta_min 2.503
_cell_volume 2369.1(4)
_computing_cell_refinement
;
APEX3 and SAINT (Bruker, 2016)
;
_computing_data_collection
;
APEX3 (Bruker, 2016)
;
_computing_data_reduction
;
SAINT and XPREP (Bruker, 2016)
;
_computing_molecular_graphics
;
PLATON (Spek, 2020)
;
_computing_publication_material
;
<i>SHELXL2014</i> (Sheldrick, 2015b) and PLATON (Spek,
2020)
;
_computing_structure_refinement
;
<i>SHELXL2014</i> (Sheldrick, 2015b)
;
_computing_structure_solution
;
<i>SHELXT2014/5</i> (Sheldrick, 2015a)
;
_diffrn_ambient_temperature 297(2)
_diffrn_measured_fraction_theta_full 0.997
_diffrn_measured_fraction_theta_max 0.997
_diffrn_measurement_device_type 'Bruker D8 Venture'
_diffrn_measurement_method '\f and \w scans'
_diffrn_radiation_monochromator 'multilayer mirror'
_diffrn_radiation_type MoK\a
_diffrn_radiation_wavelength 0.71073
_diffrn_reflns_av_R_equivalents 0.0616
_diffrn_reflns_av_unetI/netI 0.0399
_diffrn_reflns_limit_h_max 17
_diffrn_reflns_limit_h_min -21
_diffrn_reflns_limit_k_max 24
_diffrn_reflns_limit_k_min -24
_diffrn_reflns_limit_l_max 12
_diffrn_reflns_limit_l_min -12
_diffrn_reflns_number 46650
_diffrn_reflns_theta_full 25.242
_diffrn_reflns_theta_max 29.476
_diffrn_reflns_theta_min 3.439
_diffrn_source 'INCOATEC high brilliance microfocus sealed tube'
_diffrn_standards_decay_% 0
_diffrn_standards_interval_count 0
_diffrn_standards_interval_time 0
_diffrn_standards_number 0
_exptl_absorpt_coefficient_mu 0.168
_exptl_absorpt_correction_T_max 0.975
_exptl_absorpt_correction_T_min 0.949
_exptl_absorpt_correction_type multi-scan
_exptl_absorpt_process_details
;
(SADABS; Bruker, 2016)
;
_exptl_crystal_colour colourless
_exptl_crystal_density_diffrn 1.305
_exptl_crystal_description block
_exptl_crystal_F_000 976
_exptl_crystal_size_max 0.200
_exptl_crystal_size_mid 0.180
_exptl_crystal_size_min 0.150
_refine_diff_density_max 0.124
_refine_diff_density_min -0.162
_refine_ls_abs_structure_details
;
Flack <i>x</i> determined using 1715 quotients
[(<i>I</i>^+^)-(<i>I</i>^-^)]/[(<i>I</i>^+^)+(<i>I</i>^-^)]
(Parsons <i>et al.</i>,  2013)
;
_refine_ls_abs_structure_Flack 0.00(3)
_refine_ls_extinction_method none
_refine_ls_goodness_of_fit_ref 1.046
_refine_ls_hydrogen_treatment constr
_refine_ls_matrix_type full
_refine_ls_number_parameters 308
_refine_ls_number_reflns 6087
_refine_ls_number_restraints 2
_refine_ls_restrained_S_all 1.045
_refine_ls_R_factor_all 0.0673
_refine_ls_R_factor_gt 0.0404
_refine_ls_shift/su_max 0.000
_refine_ls_shift/su_mean 0.000
_refine_ls_structure_factor_coef Fsqd
_refine_ls_weighting_details 'w=1/[\s^2^(Fo^2^)+(0.0465P)^2^+0.3024P] where P=(Fo^2^+2Fc^2^)/3'
_refine_ls_weighting_scheme calc
_refine_ls_wR_factor_gt 0.0905
_refine_ls_wR_factor_ref 0.1031
_reflns_number_gt 4331
_reflns_number_total 6087
_reflns_threshold_expression 'I > 2\s(I)'
_cod_data_source_file zl5017sup1.cif
_cod_data_source_block II
_cod_original_sg_symbol_H-M 'C c'
_cod_database_code 2243914
_shelx_space_group_comment
;
The symmetry employed for this shelxl refinement is uniquely defined
by the following loop, which should always be used as a source of
symmetry information in preference to the above space-group names.
They are only intended as comments.
;
_shelx_estimated_absorpt_t_min 0.967
_shelx_estimated_absorpt_t_max 0.975
_shelxl_version_number 2.014

loop_
_space_group_symop_operation_xyz
'x, y, z'
'x, -y, z+1/2'
'x+1/2, y+1/2, z'
'x+1/2, -y+1/2, z+1/2'

loop_
_atom_site_type_symbol
_atom_site_label
_atom_site_fract_x
_atom_site_fract_y
_atom_site_fract_z
_atom_site_U_iso_or_equiv
_atom_site_adp_type
_atom_site_calc_flag
_atom_site_occupancy
_atom_site_disorder_assembly
_atom_site_disorder_group
N N1 0.37305(18) 0.29886(13) 0.5843(3) 0.0698(7) Uani d 1 . .
N N2 0.44590(16) 0.30871(13) 0.5400(3) 0.0615(6) Uani d 1 . .
C C3 0.50583(18) 0.25567(14) 0.6044(3) 0.0537(6) Uani d 1 . .
C C4 0.48110(19) 0.20499(17) 0.7111(4) 0.0657(7) Uani d 1 . .
H H4A 0.5241 0.2118 0.8197 0.079 Uiso calc 1 . .
H H4B 0.4809 0.1520 0.6828 0.079 Uiso calc 1 . .
C C5 0.38250(19) 0.23200(15) 0.6834(3) 0.0597(6) Uani d 1 . .
H H5 0.3811 0.2475 0.7830 0.072 Uiso calc 1 . .
S S11 0.31763(7) 0.43908(4) 0.46457(10) 0.0756(2) Uani d 1 . .
C C12 0.3097(2) 0.35556(14) 0.5592(3) 0.0619(7) Uani d 1 . .
N N13 0.24061(17) 0.35145(12) 0.6003(3) 0.0640(6) Uani d 1 . .
C C14 0.1866(2) 0.41709(15) 0.5544(3) 0.0639(8) Uani d 1 . .
C C15 0.2173(3) 0.46935(17) 0.4794(4) 0.0760(9) Uani d 1 . .
H H15 0.1880 0.5155 0.4411 0.091 Uiso calc 1 . .
C C141 0.1032(2) 0.42337(16) 0.5869(4) 0.0668(8) Uani d 1 . .
C C142 0.0831(2) 0.36891(19) 0.6757(4) 0.0764(9) Uani d 1 . .
H H142 0.1241 0.3287 0.7180 0.092 Uiso calc 1 . .
C C143 0.0035(3) 0.3734(2) 0.7022(5) 0.0927(11) Uani d 1 . .
H H143 -0.0088 0.3358 0.7610 0.111 Uiso calc 1 . .
C C144 -0.0578(3) 0.4323(3) 0.6432(4) 0.0912(11) Uani d 1 . .
H H144 -0.1114 0.4348 0.6614 0.109 Uiso calc 1 . .
C C145 -0.0390(3) 0.4872(2) 0.5573(5) 0.0928(13) Uani d 1 . .
H H145 -0.0799 0.5277 0.5179 0.111 Uiso calc 1 . .
C C146 0.0401(3) 0.48317(19) 0.5284(4) 0.0812(10) Uani d 1 . .
H H146 0.0514 0.5209 0.4689 0.097 Uiso calc 1 . .
C C31 0.59091(18) 0.24801(14) 0.5805(3) 0.0515(6) Uani d 1 . .
C C32 0.6202(2) 0.30393(16) 0.5045(3) 0.0601(7) Uani d 1 . .
H H32 0.5834 0.3467 0.4649 0.072 Uiso calc 1 . .
C C33 0.7017(2) 0.29701(17) 0.4871(3) 0.0646(7) Uani d 1 . .
H H33 0.7203 0.3351 0.4375 0.078 Uiso calc 1 . .
C C34 0.75702(19) 0.23232(16) 0.5444(3) 0.0576(6) Uani d 1 . .
C C35 0.7292(2) 0.17629(15) 0.6179(3) 0.0614(7) Uani d 1 . .
H H35 0.7654 0.1329 0.6546 0.074 Uiso calc 1 . .
C C36 0.6477(2) 0.18442(14) 0.6373(3) 0.0583(7) Uani d 1 . .
H H36 0.6302 0.1467 0.6894 0.070 Uiso calc 1 . .
O O34 0.83796(15) 0.23069(13) 0.5230(2) 0.0729(6) Uani d 1 . .
C C37 0.8963(3) 0.1658(2) 0.5840(5) 0.0892(11) Uani d 1 . .
H H37A 0.8650 0.1206 0.5278 0.107 Uiso calc 1 . .
H H37B 0.9090 0.1591 0.6938 0.107 Uiso calc 1 . .
C C38 0.9823(3) 0.1766(2) 0.5668(4) 0.0791(9) Uani d 1 . .
C C39 1.0545(3) 0.1841(2) 0.5627(5) 0.0937(11) Uani d 1 . .
H H39 1.1122 0.1902 0.5595 0.112 Uiso calc 1 . .
C C51 0.31025(17) 0.17114(13) 0.6070(3) 0.0497(5) Uani d 1 . .
C C52 0.30167(19) 0.11341(16) 0.7020(3) 0.0593(6) Uani d 1 . .
H H52 0.3387 0.1145 0.8091 0.071 Uiso calc 1 . .
C C53 0.2399(2) 0.05516(16) 0.6411(4) 0.0651(7) Uani d 1 . .
H H53 0.2361 0.0167 0.7063 0.078 Uiso calc 1 . .
C C54 0.1830(2) 0.05331(15) 0.4823(4) 0.0626(7) Uani d 1 . .
C C55 0.1922(2) 0.10879(15) 0.3862(3) 0.0621(7) Uani d 1 . .
H H155 0.1554 0.1073 0.2790 0.075 Uiso calc 1 . .
C C56 0.2559(2) 0.16685(16) 0.4487(3) 0.0576(6) Uani d 1 . .
H H56 0.2622 0.2037 0.3824 0.069 Uiso calc 1 . .
O O54 0.11946(19) -0.00466(13) 0.4328(3) 0.0955(8) Uani d 1 . .
C C57 0.0407(3) 0.0056(2) 0.2901(5) 0.1053(13) Uani d 1 . .
H H57A 0.0590 0.0025 0.2043 0.158 Uiso calc 1 . .
H H57B 0.0138 0.0545 0.2899 0.158 Uiso calc 1 . .
H H57C -0.0042 -0.0333 0.2793 0.158 Uiso calc 1 . .

loop_
_atom_site_aniso_label
_atom_site_aniso_U_11
_atom_site_aniso_U_22
_atom_site_aniso_U_33
_atom_site_aniso_U_12
_atom_site_aniso_U_13
_atom_site_aniso_U_23
N1 0.0646(14) 0.0476(12) 0.0985(18) 0.0086(11) 0.0350(13) 0.0120(12)
N2 0.0616(14) 0.0458(12) 0.0734(15) 0.0001(10) 0.0240(11) 0.0015(10)
C3 0.0566(15) 0.0444(12) 0.0528(14) -0.0031(11) 0.0152(11) -0.0044(11)
C4 0.0589(16) 0.0601(16) 0.0731(18) 0.0057(13) 0.0221(14) 0.0128(14)
C5 0.0607(16) 0.0516(14) 0.0662(17) 0.0071(12) 0.0255(13) 0.0048(12)
S11 0.0889(5) 0.0434(3) 0.0841(5) -0.0019(4) 0.0250(4) 0.0007(4)
C12 0.0657(17) 0.0396(12) 0.0672(18) 0.0029(12) 0.0140(14) -0.0030(12)
N13 0.0640(15) 0.0442(12) 0.0744(16) 0.0111(10) 0.0189(12) 0.0000(10)
C14 0.0722(18) 0.0423(13) 0.0574(16) 0.0104(12) 0.0066(13) -0.0089(11)
C15 0.089(2) 0.0418(14) 0.082(2) 0.0108(14) 0.0193(17) -0.0013(14)
C141 0.0698(18) 0.0490(15) 0.0601(16) 0.0152(13) 0.0050(13) -0.0135(12)
C142 0.085(2) 0.0637(18) 0.0719(19) 0.0242(15) 0.0232(17) -0.0024(15)
C143 0.101(3) 0.091(3) 0.084(2) 0.020(2) 0.036(2) -0.008(2)
C144 0.086(2) 0.096(3) 0.081(2) 0.022(2) 0.0222(19) -0.024(2)
C145 0.081(2) 0.076(2) 0.091(3) 0.0353(19) 0.0053(19) -0.021(2)
C146 0.083(2) 0.0587(17) 0.078(2) 0.0239(16) 0.0081(17) -0.0047(15)
C31 0.0580(15) 0.0446(12) 0.0453(13) -0.0020(10) 0.0145(10) -0.0046(10)
C32 0.0661(17) 0.0496(14) 0.0605(16) 0.0088(12) 0.0219(13) 0.0107(12)
C33 0.0712(19) 0.0587(16) 0.0682(18) 0.0069(13) 0.0330(15) 0.0166(13)
C34 0.0592(16) 0.0570(15) 0.0546(15) 0.0053(12) 0.0213(12) 0.0001(12)
C35 0.0700(18) 0.0491(14) 0.0617(16) 0.0112(12) 0.0236(13) 0.0067(12)
C36 0.0669(17) 0.0441(13) 0.0612(16) 0.0011(12) 0.0235(13) 0.0039(11)
O34 0.0743(14) 0.0711(13) 0.0813(14) 0.0183(11) 0.0401(11) 0.0170(10)
C37 0.086(2) 0.076(2) 0.114(3) 0.0243(18) 0.049(2) 0.025(2)
C38 0.079(2) 0.075(2) 0.087(2) 0.0260(17) 0.0390(19) 0.0087(16)
C39 0.086(3) 0.098(3) 0.105(3) 0.037(2) 0.047(2) 0.008(2)
C51 0.0518(13) 0.0479(12) 0.0539(13) 0.0127(10) 0.0264(11) 0.0081(10)
C52 0.0574(15) 0.0658(16) 0.0539(14) 0.0118(13) 0.0221(12) 0.0191(12)
C53 0.0679(17) 0.0558(16) 0.0735(19) 0.0105(13) 0.0309(15) 0.0275(14)
C54 0.0661(17) 0.0415(13) 0.079(2) 0.0066(12) 0.0284(15) 0.0074(12)
C55 0.0788(19) 0.0509(14) 0.0501(14) 0.0075(13) 0.0199(13) 0.0026(12)
C56 0.0750(18) 0.0475(14) 0.0550(15) 0.0093(12) 0.0313(13) 0.0121(11)
O54 0.0909(17) 0.0512(12) 0.120(2) -0.0097(11) 0.0182(15) 0.0105(12)
C57 0.094(3) 0.077(2) 0.115(3) -0.020(2) 0.013(2) -0.011(2)

loop_
_atom_type_symbol
_atom_type_description
_atom_type_scat_dispersion_real
_atom_type_scat_dispersion_imag
_atom_type_scat_source
C C 0.0033 0.0016 'International Tables Vol C Tables 4.2.6.8 and 6.1.1.4'
H H 0.0000 0.0000 'International Tables Vol C Tables 4.2.6.8 and 6.1.1.4'
N N 0.0061 0.0033 'International Tables Vol C Tables 4.2.6.8 and 6.1.1.4'
O O 0.0106 0.0060 'International Tables Vol C Tables 4.2.6.8 and 6.1.1.4'
S S 0.1246 0.1234 'International Tables Vol C Tables 4.2.6.8 and 6.1.1.4'

loop_
_geom_angle_atom_site_label_1
_geom_angle_atom_site_label_2
_geom_angle_atom_site_label_3
_geom_angle_site_symmetry_1
_geom_angle_site_symmetry_3
_geom_angle
_geom_angle_publ_flag
C12 N1 N2 . . 119.8(2) ?
C12 N1 C5 . . 125.0(3) ?
N2 N1 C5 . . 114.1(2) ?
C3 N2 N1 . . 108.0(2) ?
N2 C3 C31 . . 122.7(2) ?
N2 C3 C4 . . 113.6(2) ?
C31 C3 C4 . . 123.7(2) ?
C3 C4 C5 . . 102.9(2) ?
C3 C4 H4A . . 111.2 ?
C5 C4 H4A . . 111.2 ?
C3 C4 H4B . . 111.2 ?
C5 C4 H4B . . 111.2 ?
H4A C4 H4B . . 109.1 ?
N1 C5 C51 . . 114.1(2) ?
N1 C5 C4 . . 100.8(2) ?
C51 C5 C4 . . 111.9(2) ?
N1 C5 H5 . . 109.9 ?
C51 C5 H5 . . 109.9 ?
C4 C5 H5 . . 109.9 ?
C15 S11 C12 . . 87.71(16) ?
N13 C12 N1 . . 123.6(3) ?
N13 C12 S11 . . 116.2(2) ?
N1 C12 S11 . . 120.2(3) ?
C12 N13 C14 . . 110.1(3) ?
C15 C14 N13 . . 114.7(3) ?
C15 C14 C141 . . 126.4(3) ?
N13 C14 C141 . . 118.9(3) ?
C14 C15 S11 . . 111.4(2) ?
C14 C15 H15 . . 124.3 ?
S11 C15 H15 . . 124.3 ?
C142 C141 C146 . . 117.0(4) ?
C142 C141 C14 . . 121.0(3) ?
C146 C141 C14 . . 121.9(3) ?
C143 C142 C141 . . 121.1(3) ?
C143 C142 H142 . . 119.4 ?
C141 C142 H142 . . 119.4 ?
C144 C143 C142 . . 121.0(4) ?
C144 C143 H143 . . 119.5 ?
C142 C143 H143 . . 119.5 ?
C145 C144 C143 . . 119.1(4) ?
C145 C144 H144 . . 120.5 ?
C143 C144 H144 . . 120.5 ?
C144 C145 C146 . . 120.7(3) ?
C144 C145 H145 . . 119.7 ?
C146 C145 H145 . . 119.7 ?
C145 C146 C141 . . 121.1(4) ?
C145 C146 H146 . . 119.5 ?
C141 C146 H146 . . 119.5 ?
C36 C31 C32 . . 117.6(3) ?
C36 C31 C3 . . 120.3(2) ?
C32 C31 C3 . . 122.1(2) ?
C33 C32 C31 . . 121.4(3) ?
C33 C32 H32 . . 119.3 ?
C31 C32 H32 . . 119.3 ?
C32 C33 C34 . . 119.7(3) ?
C32 C33 H33 . . 120.1 ?
C34 C33 H33 . . 120.1 ?
O34 C34 C35 . . 124.5(3) ?
O34 C34 C33 . . 115.6(2) ?
C35 C34 C33 . . 119.9(3) ?
C34 C35 C36 . . 119.9(2) ?
C34 C35 H35 . . 120.1 ?
C36 C35 H35 . . 120.1 ?
C35 C36 C31 . . 121.4(3) ?
C35 C36 H36 . . 119.3 ?
C31 C36 H36 . . 119.3 ?
C34 O34 C37 . . 116.3(2) ?
O34 C37 C38 . . 109.3(3) ?
O34 C37 H37A . . 109.8 ?
C38 C37 H37A . . 109.8 ?
O34 C37 H37B . . 109.8 ?
C38 C37 H37B . . 109.8 ?
H37A C37 H37B . . 108.3 ?
C39 C38 C37 . . 175.7(4) ?
C38 C39 H39 . . 180.0 ?
C56 C51 C52 . . 117.8(3) ?
C56 C51 C5 . . 124.3(2) ?
C52 C51 C5 . . 117.8(2) ?
C53 C52 C51 . . 121.3(3) ?
C53 C52 H52 . . 119.3 ?
C51 C52 H52 . . 119.3 ?
C52 C53 C54 . . 120.1(2) ?
C52 C53 H53 . . 119.9 ?
C54 C53 H53 . . 119.9 ?
O54 C54 C55 . . 124.5(3) ?
O54 C54 C53 . . 116.2(3) ?
C55 C54 C53 . . 119.3(3) ?
C54 C55 C56 . . 120.1(3) ?
C54 C55 H155 . . 119.9 ?
C56 C55 H155 . . 119.9 ?
C51 C56 C55 . . 121.2(2) ?
C51 C56 H56 . . 119.4 ?
C55 C56 H56 . . 119.4 ?
C54 O54 C57 . . 117.5(3) ?
O54 C57 H57A . . 109.5 ?
O54 C57 H57B . . 109.5 ?
H57A C57 H57B . . 109.5 ?
O54 C57 H57C . . 109.5 ?
H57A C57 H57C . . 109.5 ?
H57B C57 H57C . . 109.5 ?

loop_
_geom_bond_atom_site_label_1
_geom_bond_atom_site_label_2
_geom_bond_site_symmetry_2
_geom_bond_distance
_geom_bond_publ_flag
N1 C12 . 1.363(4) ?
N1 N2 . 1.383(3) ?
N1 C5 . 1.468(4) ?
N2 C3 . 1.289(4) ?
C3 C31 . 1.455(4) ?
C3 C4 . 1.505(4) ?
C4 C5 . 1.543(4) ?
C4 H4A . 0.9700 ?
C4 H4B . 0.9700 ?
C5 C51 . 1.513(4) ?
C5 H5 . 0.9800 ?
S11 C15 . 1.729(4) ?
S11 C12 . 1.747(3) ?
C12 N13 . 1.298(4) ?
N13 C14 . 1.395(3) ?
C14 C15 . 1.361(5) ?
C14 C141 . 1.471(5) ?
C15 H15 . 0.9300 ?
C141 C142 . 1.388(5) ?
C141 C146 . 1.397(4) ?
C142 C143 . 1.379(5) ?
C142 H142 . 0.9300 ?
C143 C144 . 1.370(5) ?
C143 H143 . 0.9300 ?
C144 C145 . 1.365(6) ?
C144 H144 . 0.9300 ?
C145 C146 . 1.383(6) ?
C145 H145 . 0.9300 ?
C146 H146 . 0.9300 ?
C31 C36 . 1.396(4) ?
C31 C32 . 1.400(4) ?
C32 C33 . 1.365(4) ?
C32 H32 . 0.9300 ?
C33 C34 . 1.401(4) ?
C33 H33 . 0.9300 ?
C34 O34 . 1.372(3) ?
C34 C35 . 1.373(4) ?
C35 C36 . 1.378(4) ?
C35 H35 . 0.9300 ?
C36 H36 . 0.9300 ?
O34 C37 . 1.430(4) ?
C37 C38 . 1.443(5) ?
C37 H37A . 0.9700 ?
C37 H37B . 0.9700 ?
C38 C39 . 1.162(5) ?
C39 H39 . 0.9300 ?
C51 C56 . 1.375(4) ?
C51 C52 . 1.393(4) ?
C52 C53 . 1.367(4) ?
C52 H52 . 0.9300 ?
C53 C54 . 1.385(4) ?
C53 H53 . 0.9300 ?
C54 O54 . 1.371(4) ?
C54 C55 . 1.374(4) ?
C55 C56 . 1.384(4) ?
C55 H155 . 0.9300 ?
C56 H56 . 0.9300 ?
O54 C57 . 1.412(5) ?
C57 H57A . 0.9600 ?
C57 H57B . 0.9600 ?
C57 H57C . 0.9600 ?

loop_
_geom_hbond_atom_site_label_D
_geom_hbond_atom_site_label_H
_geom_hbond_atom_site_label_A
_geom_hbond_site_symmetry_A
_geom_hbond_distance_DH
_geom_hbond_distance_HA
_geom_hbond_distance_DA
_geom_hbond_angle_DHA
_geom_hbond_publ_flag
C56 H56 N1 . 0.93 2.59 2.915(4) 101 no
C142 H142 N13 . 0.93 2.53 2.864(5) 101 no
C39 H39 Cg2 1_655 0.93 2.59 3.365(5) 141 no
C56 H56 Cg1 4_454 0.93 2.91 3.688(3) 142 no

loop_
_geom_torsion_atom_site_label_1
_geom_torsion_atom_site_label_2
_geom_torsion_atom_site_label_3
_geom_torsion_atom_site_label_4
_geom_torsion_site_symmetry_1
_geom_torsion_site_symmetry_2
_geom_torsion_site_symmetry_3
_geom_torsion_site_symmetry_4
_geom_torsion
_geom_torsion_publ_flag
C12 N1 N2 C3 . . . . 166.6(3) ?
C5 N1 N2 C3 . . . . -2.0(3) ?
N1 N2 C3 C31 . . . . 178.9(2) ?
N1 N2 C3 C4 . . . . -3.5(3) ?
N2 C3 C4 C5 . . . . 7.2(3) ?
C31 C3 C4 C5 . . . . -175.2(2) ?
C12 N1 C5 C51 . . . . 78.2(4) ?
N2 N1 C5 C51 . . . . -113.9(3) ?
C12 N1 C5 C4 . . . . -161.8(3) ?
N2 N1 C5 C4 . . . . 6.1(3) ?
C3 C4 C5 N1 . . . . -7.3(3) ?
C3 C4 C5 C51 . . . . 114.4(2) ?
N2 N1 C12 N13 . . . . -178.5(3) ?
C5 N1 C12 N13 . . . . -11.2(5) ?
N2 N1 C12 S11 . . . . 2.5(4) ?
C5 N1 C12 S11 . . . . 169.8(2) ?
C15 S11 C12 N13 . . . . -1.3(2) ?
C15 S11 C12 N1 . . . . 177.9(3) ?
N1 C12 N13 C14 . . . . -178.1(3) ?
S11 C12 N13 C14 . . . . 1.0(3) ?
C12 N13 C14 C15 . . . . -0.2(4) ?
C12 N13 C14 C141 . . . . 178.7(2) ?
N13 C14 C15 S11 . . . . -0.8(3) ?
C141 C14 C15 S11 . . . . -179.5(2) ?
C12 S11 C15 C14 . . . . 1.1(2) ?
C15 C14 C141 C142 . . . . -174.7(3) ?
N13 C14 C141 C142 . . . . 6.6(4) ?
C15 C14 C141 C146 . . . . 6.3(5) ?
N13 C14 C141 C146 . . . . -172.4(3) ?
C146 C141 C142 C143 . . . . 1.1(5) ?
C14 C141 C142 C143 . . . . -177.9(3) ?
C141 C142 C143 C144 . . . . -0.8(5) ?
C142 C143 C144 C145 . . . . -0.1(6) ?
C143 C144 C145 C146 . . . . 0.8(6) ?
C144 C145 C146 C141 . . . . -0.5(5) ?
C142 C141 C146 C145 . . . . -0.4(5) ?
C14 C141 C146 C145 . . . . 178.5(3) ?
N2 C3 C31 C36 . . . . -172.2(2) ?
C4 C3 C31 C36 . . . . 10.5(4) ?
N2 C3 C31 C32 . . . . 9.5(4) ?
C4 C3 C31 C32 . . . . -167.9(3) ?
C36 C31 C32 C33 . . . . -0.4(4) ?
C3 C31 C32 C33 . . . . 178.0(3) ?
C31 C32 C33 C34 . . . . 0.8(4) ?
C32 C33 C34 O34 . . . . -179.4(3) ?
C32 C33 C34 C35 . . . . -0.1(4) ?
O34 C34 C35 C36 . . . . 178.2(3) ?
C33 C34 C35 C36 . . . . -1.0(4) ?
C34 C35 C36 C31 . . . . 1.5(4) ?
C32 C31 C36 C35 . . . . -0.7(4) ?
C3 C31 C36 C35 . . . . -179.1(2) ?
C35 C34 O34 C37 . . . . -0.6(4) ?
C33 C34 O34 C37 . . . . 178.6(3) ?
C34 O34 C37 C38 . . . . -174.0(3) ?
N1 C5 C51 C56 . . . . 16.6(4) ?
C4 C5 C51 C56 . . . . -97.0(3) ?
N1 C5 C51 C52 . . . . -167.0(2) ?
C4 C5 C51 C52 . . . . 79.4(3) ?
C56 C51 C52 C53 . . . . -1.4(4) ?
C5 C51 C52 C53 . . . . -178.0(3) ?
C51 C52 C53 C54 . . . . -1.2(4) ?
C52 C53 C54 O54 . . . . -176.3(3) ?
C52 C53 C54 C55 . . . . 2.7(4) ?
O54 C54 C55 C56 . . . . 177.2(3) ?
C53 C54 C55 C56 . . . . -1.7(4) ?
C52 C51 C56 C55 . . . . 2.5(4) ?
C5 C51 C56 C55 . . . . 178.9(3) ?
C54 C55 C56 C51 . . . . -1.0(4) ?
C55 C54 O54 C57 . . . . -21.0(5) ?
C53 C54 O54 C57 . . . . 157.9(3) ?

_cod_database_fobs_code 2243914
